data_2002719
loop_
_publ_author_name
'Muenchau, S'
'Mueller-Buschbaum, Hk'

_publ_section_title
;
Synthese und Kristallstruktur einer mit dem Johillerit verwandten
Verbindung Cd Cu1.5 Mg1.5 Pb0.5 V3 O12
;
_journal_name_full
;
Zeitschrift fuer Naturforschung, Teil B. Anorganische Chemie,
Organische Chemie (42,1987-)
;
_journal_page_first 1158
_journal_page_last 1162
_journal_volume 50
_journal_year 1995
_chemical_formula_structural '(Cd Cu) (Cu0.5 Mg1.5) Pb.5 V3 O12'
_chemical_formula_sum 'Cd Cu1.5 Mg1.5 O12 Pb0.5 V3'
_chemical_name_systematic
;
Cadmium copper magnesium lead vanadium oxide (1/1.5/1.5/0.5/3/12)
;
_space_group_IT_number 15
_symmetry_cell_setting monoclinic
_symmetry_Int_Tables_number 15
_symmetry_space_group_name_Hall '-C 2yc'
_symmetry_space_group_name_H-M 'C 1 2/c 1'
_cell_angle_alpha 90
_cell_angle_beta 113.02(3)
_cell_angle_gamma 90
_cell_formula_units_Z 4
_cell_length_a 12.417(5)
_cell_length_b 12.983(6)
_cell_length_c 6.911(3)
_cell_volume 1025.4
_refine_ls_R_factor_all 0.063
_cod_original_formula_sum 'Cd Cu1.5 Mg1.5 O12 Pb.5 V3'
_cod_database_code 2002719

loop_
_symmetry_equiv_pos_as_xyz
x,y,z
-x,y,1/2-z
-x,-y,-z
x,-y,1/2+z
1/2+x,1/2+y,z
1/2-x,1/2+y,1/2-z
1/2-x,1/2-y,-z
1/2+x,1/2-y,1/2+z

loop_
_atom_site_aniso_label
_atom_site_aniso_U_11
_atom_site_aniso_U_12
_atom_site_aniso_U_13
_atom_site_aniso_U_22
_atom_site_aniso_U_23
_atom_site_aniso_U_33
Cd1 0.01238(8) 0. 0.00604(6) 0.01772(13) 0. 0.01359(9)
Cu1 0.01238(8) 0. 0.00604(6) 0.01772(13) 0. 0.01359(9)
Pb1 0.01550(12) 0. -0.00078(14) 0.0297(2) 0. 0.0701(3)
V1 0.01524(12) 0.0005(2) 0.00556(10) 0.0143(2) 0.0004(2) 0.01541(14)
Cu2 0.0155(2) -0.0007(2) 0.00835(15) 0.0166(3) -0.0024(2) 0.0168(2)
Mg1 0.0155(2) -0.0007(2) 0.00835(15) 0.0166(3) -0.0024(2) 0.0168(2)
V2 0.0235(2) 0. 0.0061(2) 0.0152(3) 0. 0.0152(2)
Cu3 0.0193(3) 0. 0.0062(2) 0.0181(3) 0. 0.0351(3)
Cd2 0.0539(6) 0.0071(5) -0.0281(5) 0.0199(5) -0.0096(5) 0.0520(6)
O1 0.0237(8) 0.0021(8) 0.0020(6) 0.0383(11) 0.0106(7) 0.0093(7)
O2 0.0244(7) 0.0004(7) 0.0117(6) 0.0231(10) 0.0061(9) 0.0401(10)
O3 0.0340(8) 0.0045(8) 0.0120(6) 0.0221(9) -0.0029(8) 0.0233(7)
O4 0.0225(7) 0.0002(8) 0.0051(7) 0.0246(10) 0.0070(9) 0.0375(10)
O5 0.0424(9) -0.0214(8) 0.0110(6) 0.0298(10) -0.0092(8) 0.0175(8)
O6 0.0383(9) 0.0076(9) 0.0131(6) 0.0403(12) 0.0030(8) 0.0173(7)

loop_
_atom_site_label
_atom_site_type_symbol
_atom_site_symmetry_multiplicity
_atom_site_Wyckoff_symbol
_atom_site_fract_x
_atom_site_fract_y
_atom_site_fract_z
_atom_site_occupancy
_atom_site_attached_hydrogens
_atom_site_calc_flag
Cd1 Cd2+ 4 e 0.5 0.23768(2) 0.25 0.6667 0 d
Cu1 Cu1+ 4 e 0.5 0.23768(2) 0.25 0.3333 0 d
Pb1 Pb4+ 4 e 0.5 0.51128(3) 0.25 0.5 0 d
V1 V5+ 8 f 0.73600(3) 0.38977(3) 0.62905(6) 1. 0 d
Cu2 Cu1+ 8 f 0.71887(5) 0.34136(5) 0.13224(9) 0.25 0 d
Mg1 Mg2+ 8 f 0.71887(5) 0.34136(5) 0.13224(9) 0.75 0 d
V2 V5+ 4 e 0.5 0.21594(5) 0.75 1. 0 d
Cu3 Cu1+ 4 e 0.5 -0.01160(6) 0.25 0.6667 0 d
Cd2 Cd2+ 4 b 0.5 0. 0. 0.3333 0 d
O1 O2- 8 f 0.4575(2) 0.2913(2) -0.4730(3) 1. 0 d
O2 O2- 8 f 0.8831(2) 0.4068(2) 0.6914(3) 1. 0 d
O3 O2- 8 f 0.6682(2) 0.5061(2) 0.6110(3) 1. 0 d
O4 O2- 8 f 0.3960(2) 0.1298(2) -0.2522(3) 1. 0 d
O5 O2- 8 f 0.6672(2) 0.3327(2) 0.3889(3) 1. 0 d
O6 O2- 8 f 0.7207(2) 0.3175(2) -0.1758(3) 1. 0 d

loop_
_atom_type_symbol
_atom_type_oxidation_number
Cd2+ 2.000
Cu1+ 1.330
Pb4+ 4.000
V5+ 5.000
Mg2+ 2.000
O2- -2.000
